data_4313402
loop_
_publ_author_name
'Monica Baldini'
'Marisa Belicchi-Ferrari'
'Franco Bisceglie'
'Giorgio Pelosi'
'Silvana Pinelli'
'Pieralberto Tarasconi'

_publ_contact_author 'M. Belicchi Ferrari'
_publ_contact_author_email marisa.ferrari@unipr.it
_publ_section_title
;
 Cu(II) Complexes with Heterocyclic Substituted Thiosemicarbazones: The
 Case of 5-Formyluracil. Synthesis, Characterization, X-ray Structures,
 DNA Interaction Studies, and Biological Activity
;
_journal_name_full 'Inorganic Chemistry'
_journal_page_first 2049
_journal_page_last 2055
_journal_paper_doi 10.1021/ic026131d
_journal_volume 42
_journal_year 2003
_chemical_formula_sum 'C7 H13 Cu N7 O10 S'
_chemical_formula_weight 450.83
_chemical_name_systematic ?
_space_group_IT_number 14
_symmetry_space_group_name_Hall '-P 2ybc'
_symmetry_space_group_name_H-M 'P 1 21/c 1'
_cell_angle_alpha 90.00(0)
_cell_angle_beta 94.49(5)
_cell_angle_gamma 90.00(0)
_cell_formula_units_Z 4.00
_cell_length_a 15.696(6)
_cell_length_b 13.236(3)
_cell_length_c 7.515(2)
_cell_volume 1556.5(8)
_exptl_crystal_colour green
_exptl_crystal_description ?
_refine_ls_number_reflns 1840
_refine_ls_R_factor_all 0.0890
_refine_ls_R_factor_obs 0.079
_refine_ls_wR_factor_all 0.249
_cod_data_source_file ic026131dsi20021220_062552_3.cif
_cod_data_source_block (III)
_cod_depositor_comments
;
 Changing the _atom_site_occupancy data item value from '.' to '1'
 for all fully occupied atom sites.

 Antanas Vaitkus,
 2017-02-19
;
_cod_original_sg_symbol_H-M ' P 1 21/c 1 '
_cod_original_formula_sum 'C7 H13 N7 O10 S1 Cu1 '
_cod_database_code 4313402

loop_
_symmetry_equiv_pos_as_xyz
x,y,z
-x,-y,-z
-x,y+1/2,-z+1/2
x,-y+1/2,z+1/2

loop_
_atom_site_label
_atom_site_fract_x
_atom_site_fract_y
_atom_site_fract_z
_atom_site_U_iso_or_equiv
_atom_site_adp_type
_atom_site_type_symbol
_atom_site_calc_flag
_atom_site_occupancy
_atom_site_disorder_group
Cu1 0.81095(5) 0.04996(6) 1.2480(1) 0.0414(4) Uani Cu . 1 .
S1 0.8919(1) -0.0789(1) 1.3607(2) 0.0489(5) Uani S . 1 .
O1 0.7437(3) 0.1591(3) 1.1272(5) 0.0467(13) Uani O . 1 .
O2 0.5448(3) 0.3249(4) 0.7767(6) 0.0576(15) Uani O . 1 .
O3 0.9047(3) 0.0970(5) 0.9987(5) 0.0678(18) Uani O . 1 .
O4 0.8848(3) 0.1629(4) 0.7381(5) 0.0602(17) Uani O . 1 .
O5 0.8257(3) 0.0216(4) 0.7914(6) 0.0643(17) Uani O . 1 .
O6 0.5930(3) -0.0711(4) 1.4610(7) 0.0604(16) Uani O . 1 .
O7 0.6879(3) -0.1316(4) 1.6536(6) 0.0669(19) Uani O . 1 .
O8 0.6132(4) -0.2304(4) 1.4768(8) 0.0743(22) Uani O . 1 .
O1W 0.8863(3) 0.1499(3) 1.3731(4) 0.0429(12) Uani O . 1 .
O2W 0.7174(3) 0.0772(3) 1.5007(5) 0.0484(14) Uani O . 1 .
N1 0.8455(3) -0.2678(4) 1.2978(7) 0.0501(18) Uani N . 1 .
N2 0.7521(3) -0.1501(4) 1.1793(6) 0.0464(16) Uani N . 1 .
N3 0.7327(3) -0.0527(3) 1.1376(6) 0.0376(15) Uani N . 1 .
N4 0.5372(3) 0.1543(4) 0.7842(6) 0.0482(18) Uani N . 1 .
N5 0.6464(3) 0.2382(4) 0.9470(6) 0.0434(15) Uani N . 1 .
N6 0.8719(3) 0.0926(4) 0.8438(6) 0.0466(17) Uani N . 1 .
N7 0.6318(3) -0.1441(4) 1.5301(7) 0.0481(17) Uani N . 1 .
C1 0.8258(4) -0.1726(5) 1.2742(7) 0.0427(19) Uani C . 1 .
C2 0.6668(4) -0.0373(4) 1.0283(7) 0.0383(15) Uani C . 1 .
C3 0.6379(4) 0.0583(4) 0.9669(7) 0.0406(19) Uani C . 1 .
C4 0.5668(4) 0.0655(5) 0.8450(8) 0.0445(19) Uani C . 1 .
C5 0.5725(4) 0.2456(5) 0.8311(8) 0.0449(20) Uani C . 1 .
C6 0.6788(4) 0.1518(5) 1.0201(8) 0.0423(18) Uani C . 1 .
C7 0.9268(4) -0.3050(5) 1.3795(9) 0.0572(24) Uani C . 1 .
H2 0.63690(0) -0.10440(0) 0.96560(0) 0.0500(0) Uiso H calc 1 .
H4 0.53790(0) -0.00080(0) 0.77950(0) 0.0500(0) Uiso H calc 1 .
H1N 0.80763(0) -0.31191(0) 1.26248(0) 0.0602(0) Uiso H calc 1 .
H2N 0.71727(0) -0.19759(0) 1.14487(0) 0.0556(0) Uiso H calc 1 .
H4N 0.49264(0) 0.15413(0) 0.71005(0) 0.0578(0) Uiso H calc 1 .
H5N 0.66910(0) 0.31050(0) 1.00550(0) 0.0500(0) Uiso H calc 1 .
H7A 0.92564(0) -0.37746(0) 1.38349(0) 0.0859(0) Uiso H calc 1 .
H7B 0.93594(0) -0.27878(0) 1.49853(0) 0.0859(0) Uiso H calc 1 .
H7C 0.97220(0) -0.28319(0) 1.31016(0) 0.0859(0) Uiso H calc 1 .
H1OW 0.87550(0) 0.22360(0) 1.27390(0) 0.0500(0) Uiso H calc 1 .
H2OW 0.88610(0) 0.14960(0) 1.47450(0) 0.0500(0) Uiso H calc 1 .
H3OW 0.67450(0) 0.01640(0) 1.50310(0) 0.0500(0) Uiso H calc 1 .
H4OW 0.74760(0) 0.05590(0) 1.61710(0) 0.0500(0) Uiso H calc 1 .

loop_
_atom_site_aniso_label
_atom_site_aniso_U_11
_atom_site_aniso_U_22
_atom_site_aniso_U_33
_atom_site_aniso_U_23
_atom_site_aniso_U_13
_atom_site_aniso_U_12
Cu1 0.0388(7) 0.0471(7) 0.0370(6) -0.0018(3) -0.0054(4) -0.0031(3)
S1 0.0435(9) 0.0531(10) 0.0482(9) -0.0034(7) -0.0089(7) 0.0011(7)
O1 0.0438(22) 0.0509(25) 0.0436(22) -0.0014(18) -0.0090(18) -0.0042(18)
O2 0.0454(23) 0.0675(30) 0.0594(26) 0.0150(23) 0.0001(20) 0.0095(22)
O3 0.0533(26) 0.1126(43) 0.0364(23) 0.0039(25) -0.0029(20) -0.0149(28)
O4 0.0834(34) 0.0607(29) 0.0365(23) -0.0011(19) 0.0038(22) -0.0021(24)
O5 0.0687(31) 0.0751(33) 0.0467(24) 0.0046(23) -0.0111(22) -0.0143(26)
O6 0.0471(24) 0.0561(28) 0.0746(31) 0.0118(22) -0.0170(22) -0.0006(21)
O7 0.0576(28) 0.0776(33) 0.0619(29) 0.0043(24) -0.0177(23) -0.0013(25)
O8 0.0895(39) 0.0430(27) 0.0891(35) -0.0132(25) -0.0012(28) -0.0004(24)
O1W 0.0466(23) 0.0551(25) 0.0258(19) -0.0022(16) -0.0040(17) -0.0073(18)
O2W 0.0447(24) 0.0536(24) 0.0458(21) 0.0008(19) -0.0035(18) -0.0063(18)
N1 0.0453(28) 0.0514(33) 0.0524(28) 0.0007(23) -0.0047(23) -0.0022(23)
N2 0.0377(25) 0.0487(28) 0.0509(27) -0.0026(22) -0.0074(22) -0.0006(21)
N3 0.0352(26) 0.0451(27) 0.0324(24) -0.0024(19) 0.0020(21) -0.0020(19)
N4 0.0317(24) 0.0738(39) 0.0374(25) 0.0020(23) -0.0084(21) -0.0023(24)
N5 0.0411(27) 0.0475(27) 0.0408(24) 0.0042(20) -0.0019(20) 0.0030(21)
N6 0.0437(27) 0.0646(34) 0.0311(25) 0.0083(23) 0.0009(21) 0.0044(25)
N7 0.0433(27) 0.0500(31) 0.0506(28) -0.0012(23) 0.0016(24) -0.0008(23)
C1 0.0411(30) 0.0550(37) 0.0322(26) -0.0032(23) 0.0048(23) -0.0015(26)
C2 0.0369(30) 0.0445(31) 0.0337(28) -0.0081(22) 0.0051(24) -0.0018(24)
C3 0.0357(31) 0.0558(34) 0.0298(28) -0.0010(22) -0.0006(23) -0.0033(25)
C4 0.0411(32) 0.0541(35) 0.0385(30) -0.0038(25) 0.0032(26) -0.0021(26)
C5 0.0296(27) 0.0735(43) 0.0319(26) 0.0023(27) 0.0028(22) 0.0030(29)
C6 0.0353(29) 0.0581(37) 0.0331(27) -0.0022(25) -0.0002(23) -0.0030(25)
C7 0.0525(37) 0.0516(41) 0.0674(40) 0.0065(31) 0.0029(32) 0.0121(30)

loop_
_atom_type_symbol
_atom_type_number_in_cell
_atom_type_description
_atom_type_scat_dispersion_real
_atom_type_scat_dispersion_imag
_atom_type_scat_source
Cu 4 'Copper      ' -1.9646 0.5888 'Int. Tab. C, 4.2.6.8, 6.1.1.4'
'S ' 4 'Sulphur     ' 0.3331 0.5567 'Int. Tab. C, 4.2.6.8, 6.1.1.4'
'O ' 40 'Oxygen      ' 0.0492 0.0322 'Int. Tab. C, 4.2.6.8, 6.1.1.4'
'N ' 28 'Nitrogen    ' 0.0311 0.0180 'Int. Tab. C, 4.2.6.8, 6.1.1.4'
'C ' 28 'Carbon      ' 0.0181 0.0091 'Int. Tab. C, 4.2.6.8, 6.1.1.4'
'H ' 52 'Hydrogen    ' 0.0000 0.0000 'Int. Tab. C, 4.2.6.8, 6.1.1.4'

loop_
_geom_angle_atom_site_label_1
_geom_angle_atom_site_label_2
_geom_angle_atom_site_label_3
_geom_angle
_geom_angle_site_symmetry_1
_geom_angle_site_symmetry_2
_geom_angle_site_symmetry_3
_geom_angle_publ_flag
S1 Cu1 O1 174.6(1) . . . no
S1 Cu1 O3 96.9(1) . . . no
S1 Cu1 O1W 91.7(1) . . . no
S1 Cu1 O2W 99.8(1) . . . no
S1 Cu1 N3 87.2(1) . . . no
O1 Cu1 O3 78.5(2) . . . no
O1 Cu1 O1W 90.4(2) . . . no
O1 Cu1 O2W 85.4(2) . . . no
O1 Cu1 N3 91.0(2) . . . no
O3 Cu1 O1W 80.0(2) . . . no
O3 Cu1 O2W 157.6(1) . . . no
O3 Cu1 N3 103.7(2) . . . no
O1W Cu1 O2W 84.7(1) . . . no
O1W Cu1 N3 176.3(2) . . . no
O2W Cu1 N3 92.0(2) . . . no
Cu1 S1 C1 95.7(2) . . . no
Cu1 O1 C6 128.3(4) . . . no
Cu1 O3 N6 117.3(3) . . . no
Cu1 O1W H1OW 101.2(3) . . . no
Cu1 O1W H2OW 115.1(3) . . . no
H1OW O1W H2OW 126.8(4) . . . no
Cu1 O2W H3OW 108.4(3) . . . no
Cu1 O2W H4OW 110.7(3) . . . no
H3OW O2W H4OW 91.7(3) . . . no
C1 N1 C7 124.9(5) . . . no
C1 N1 H1N 117.5(6) . . . no
C7 N1 H1N 117.5(6) . . . no
N3 N2 C1 120.2(5) . . . no
N3 N2 H2N 119.9(5) . . . no
C1 N2 H2N 119.9(5) . . . no
Cu1 N3 N2 115.9(3) . . . no
Cu1 N3 C2 127.1(4) . . . no
N2 N3 C2 117.0(5) . . . no
C4 N4 C5 124.8(6) . . . no
C4 N4 H4N 117.6(5) . . . no
C5 N4 H4N 117.6(5) . . . no
C5 N5 C6 125.5(5) . . . no
C5 N5 H5N 114.5(5) . . . no
C6 N5 H5N 118.3(5) . . . no
O3 N6 O4 119.1(5) . . . no
O3 N6 O5 121.9(5) . . . no
O4 N6 O5 119.0(5) . . . no
O6 N7 O7 120.6(5) . . . no
O6 N7 O8 119.3(5) . . . no
O7 N7 O8 120.1(5) . . . no
S1 C1 N1 121.2(5) . . . no
S1 C1 N2 120.8(4) . . . no
N1 C1 N2 118.1(5) . . . no
N3 C2 C3 125.1(5) . . . no
N3 C2 H2 116.2(5) . . . no
C3 C2 H2 118.1(5) . . . no
C2 C3 C4 119.9(5) . . . no
C2 C3 C6 123.8(5) . . . no
C4 C3 C6 116.3(5) . . . no
N4 C4 C3 121.8(5) . . . no
N4 C4 H4 115.8(5) . . . no
C3 C4 H4 121.9(6) . . . no
O2 C5 N4 124.1(6) . . . no
O2 C5 N5 122.3(5) . . . no
N4 C5 N5 113.5(5) . . . no
O1 C6 N5 117.3(5) . . . no
O1 C6 C3 124.8(5) . . . no
N5 C6 C3 118.0(5) . . . no
N1 C7 H7A 109.5(6) . . . no
N1 C7 H7B 109.5(6) . . . no
N1 C7 H7C 109.5(6) . . . no
H7A C7 H7B 109.5(7) . . . no
H7A C7 H7C 109.5(7) . . . no
H7B C7 H7C 109.5(7) . . . no

loop_
_geom_bond_atom_site_label_1
_geom_bond_atom_site_label_2
_geom_bond_distance
_geom_bond_site_symmetry_1
_geom_bond_site_symmetry_2
_geom_bond_publ_flag
Cu1 S1 2.252(2) . . no
Cu1 O1 1.969(4) . . no
Cu1 O3 2.549(5) . . no
Cu1 O1W 1.965(4) . . no
Cu1 O2W 2.516(4) . . no
Cu1 N3 1.971(5) . . no
S1 C1 1.711(6) . . no
O1 C6 1.251(7) . . no
O2 C5 1.196(8) . . no
O3 N6 1.237(6) . . no
O4 N6 1.250(7) . . no
O5 N6 1.232(7) . . no
O6 N7 1.235(7) . . no
O7 N7 1.239(7) . . no
O8 N7 1.237(7) . . no
O1W H1OW 1.231(4) . . no
O1W H2OW 0.762(3) . . no
O2W H3OW 1.050(4) . . no
O2W H4OW 1.002(4) . . no
N1 C1 1.307(8) . . no
N1 C7 1.457(9) . . no
N1 H1N 0.860(5) . . no
N2 N3 1.356(7) . . no
N2 C1 1.344(7) . . no
N2 H2N 0.860(5) . . no
N3 C2 1.286(7) . . no
N4 C4 1.332(8) . . no
N4 C5 1.363(8) . . no
N4 H4N 0.860(5) . . no
N5 C5 1.398(7) . . no
N5 C6 1.351(8) . . no
N5 H5N 1.101(5) . . no
C2 C3 1.409(8) . . no
C2 H2 1.094(5) . . no
C3 C4 1.390(8) . . no
C3 C6 1.437(8) . . no
C4 H4 1.087(6) . . no
C7 H7A 0.960(7) . . no
C7 H7B 0.960(7) . . no
C7 H7C 0.960(7) . . no

loop_
_geom_torsion_atom_site_label_1
_geom_torsion_atom_site_label_2
_geom_torsion_atom_site_label_3
_geom_torsion_atom_site_label_4
_geom_torsion
_geom_torsion_site_symmetry_1
_geom_torsion_site_symmetry_2
_geom_torsion_site_symmetry_3
_geom_torsion_site_symmetry_4
_geom_torsion_publ_flag
O1 Cu1 S1 C1 -71(1) . . . . no
O3 Cu1 S1 C1 -104.9(2) . . . . no
O1W Cu1 S1 C1 175.0(2) . . . . no
O2W Cu1 S1 C1 90.1(2) . . . . no
N3 Cu1 S1 C1 -1.5(3) . . . . no
S1 Cu1 O1 C6 69(2) . . . . no
O3 Cu1 O1 C6 101.7(5) . . . . no
O1W Cu1 O1 C6 -178.6(5) . . . . no
O2W Cu1 O1 C6 -93.9(5) . . . . no
N3 Cu1 O1 C6 -2.0(5) . . . . no
S1 Cu1 O3 N6 120.2(4) . . . . no
O1 Cu1 O3 N6 -56.8(4) . . . . no
O1W Cu1 O3 N6 -149.3(5) . . . . no
O2W Cu1 O3 N6 -101.7(5) . . . . no
N3 Cu1 O3 N6 31.4(5) . . . . no
S1 Cu1 O1W H1OW 152.4(2) . . . . no
S1 Cu1 O1W H2OW -67.5(4) . . . . no
O1 Cu1 O1W H1OW -22.6(2) . . . . no
O1 Cu1 O1W H2OW 117.5(4) . . . . no
O3 Cu1 O1W H1OW 55.7(2) . . . . no
O3 Cu1 O1W H2OW -164.2(4) . . . . no
O2W Cu1 O1W H1OW -107.9(2) . . . . no
O2W Cu1 O1W H2OW 32.2(4) . . . . no
N3 Cu1 O1W H1OW -134(3) . . . . no
N3 Cu1 O1W H2OW 5(3) . . . . no
S1 Cu1 O2W H3OW -71.5(3) . . . . no
S1 Cu1 O2W H4OW 27.7(3) . . . . no
O1 Cu1 O2W H3OW 106.9(3) . . . . no
O1 Cu1 O2W H4OW -153.9(3) . . . . no
O3 Cu1 O2W H3OW 150.8(3) . . . . no
O3 Cu1 O2W H4OW -110.0(4) . . . . no
O1W Cu1 O2W H3OW -162.3(3) . . . . no
O1W Cu1 O2W H4OW -63.1(3) . . . . no
N3 Cu1 O2W H3OW 16.0(3) . . . . no
N3 Cu1 O2W H4OW 115.2(3) . . . . no
S1 Cu1 N3 N2 4.5(4) . . . . no
S1 Cu1 N3 C2 -173.9(5) . . . . no
O1 Cu1 N3 N2 179.4(4) . . . . no
O1 Cu1 N3 C2 1.0(5) . . . . no
O3 Cu1 N3 N2 101.0(4) . . . . no
O3 Cu1 N3 C2 -77.4(5) . . . . no
O1W Cu1 N3 N2 -67(3) . . . . no
O1W Cu1 N3 C2 114(3) . . . . no
O2W Cu1 N3 N2 -95.2(4) . . . . no
O2W Cu1 N3 C2 86.4(5) . . . . no
Cu1 S1 C1 N1 178.1(5) . . . . no
Cu1 S1 C1 N2 -1.6(5) . . . . no
Cu1 O1 C6 N5 -176.5(4) . . . . no
Cu1 O1 C6 C3 2.1(8) . . . . no
Cu1 O3 N6 O4 135.9(4) . . . . no
Cu1 O3 N6 O5 -42.9(7) . . . . no
C7 N1 C1 S1 -7.0(9) . . . . no
C7 N1 C1 N2 172.8(6) . . . . no
H1N N1 C1 S1 173.0(5) . . . . no
H1N N1 C1 N2 -7.3(9) . . . . no
C1 N1 C7 H7A 179.1(6) . . . . no
C1 N1 C7 H7B 59.2(9) . . . . no
C1 N1 C7 H7C -60.8(9) . . . . no
H1N N1 C7 H7A -0.9(9) . . . . no
H1N N1 C7 H7B -120.8(7) . . . . no
H1N N1 C7 H7C 119.2(7) . . . . no
C1 N2 N3 Cu1 -7.0(7) . . . . no
C1 N2 N3 C2 171.6(5) . . . . no
H2N N2 N3 Cu1 173.0(4) . . . . no
H2N N2 N3 C2 -8.4(8) . . . . no
N3 N2 C1 S1 5.7(8) . . . . no
N3 N2 C1 N1 -174.1(5) . . . . no
H2N N2 C1 S1 -174.3(4) . . . . no
H2N N2 C1 N1 5.9(9) . . . . no
Cu1 N3 C2 C3 -0.2(8) . . . . no
Cu1 N3 C2 H2 170.9(3) . . . . no
N2 N3 C2 C3 -178.6(5) . . . . no
N2 N3 C2 H2 -7.4(7) . . . . no
C5 N4 C4 C3 0.8(9) . . . . no
C5 N4 C4 H4 -170.7(5) . . . . no
H4N N4 C4 C3 -179.2(6) . . . . no
H4N N4 C4 H4 9.3(8) . . . . no
C4 N4 C5 O2 -179.3(6) . . . . no
C4 N4 C5 N5 2.2(8) . . . . no
H4N N4 C5 O2 0.6(9) . . . . no
H4N N4 C5 N5 -177.8(5) . . . . no
C6 N5 C5 O2 176.7(6) . . . . no
C6 N5 C5 N4 -4.8(8) . . . . no
H5N N5 C5 O2 12.0(8) . . . . no
H5N N5 C5 N4 -169.4(5) . . . . no
C5 N5 C6 O1 -177.1(5) . . . . no
C5 N5 C6 C3 4.2(9) . . . . no
H5N N5 C6 O1 -13.0(8) . . . . no
H5N N5 C6 C3 168.3(5) . . . . no
N3 C2 C3 C4 178.4(6) . . . . no
N3 C2 C3 C6 -0.3(9) . . . . no
H2 C2 C3 C4 7.3(8) . . . . no
H2 C2 C3 C6 -171.3(5) . . . . no
C2 C3 C4 N4 179.7(5) . . . . no
C2 C3 C4 H4 -9.3(9) . . . . no
C6 C3 C4 N4 -1.6(9) . . . . no
C6 C3 C4 H4 169.5(5) . . . . no
C2 C3 C6 O1 -0.7(9) . . . . no
C2 C3 C6 N5 177.9(5) . . . . no
C4 C3 C6 O1 -179.4(6) . . . . no
C4 C3 C6 N5 -0.8(8) . . . . no
